data_4027355
loop_
_publ_author_name
'Dane J. Clausen'
'Paul E. Floreancig'

_publ_section_title
;
 Aromatic Cations from Oxidative Carbon-Hydrogen Bond Cleavage in
 Bimolecular Carbon-Carbon Bond Forming Reactions
;
_journal_name_full 'Journal of Organic Chemistry'
_journal_page_first 6574
_journal_page_last 6582
_journal_paper_doi 10.1021/jo301185h
_journal_volume 77
_journal_year 2012
_chemical_formula_sum 'C20 H17 N5 O5'
_chemical_formula_weight 407.39
_chemical_name_systematic
; 
 ? 
;
_space_group_IT_number 2
_symmetry_cell_setting triclinic
_symmetry_space_group_name_Hall '-P 1'
_symmetry_space_group_name_H-M 'P -1'
_atom_sites_solution_hydrogens geom
_atom_sites_solution_primary direct
_atom_sites_solution_secondary difmap
_audit_creation_method SHELXL-97
_cell_angle_alpha 109.06(3)
_cell_angle_beta 100.31(4)
_cell_angle_gamma 90.81(3)
_cell_formula_units_Z 2
_cell_length_a 5.651(2)
_cell_length_b 11.880(7)
_cell_length_c 15.389(8)
_cell_measurement_reflns_used 192
_cell_measurement_temperature 100(2)
_cell_measurement_theta_max 31.46
_cell_measurement_theta_min 3.10
_cell_volume 957.8(9)
_computing_cell_refinement 'Bruker SAINT'
_computing_data_collection 'Bruker APEX2'
_computing_data_reduction 'Bruker SAINT'
_computing_molecular_graphics 'Bruker SHELXTL'
_computing_publication_material 'Bruker SHELXTL'
_computing_structure_refinement 'SHELXL-97 (Sheldrick, 2008)'
_computing_structure_solution 'SHELXS-97 (Sheldrick, 2008)'
_diffrn_ambient_temperature 100(2)
_diffrn_measured_fraction_theta_full 0.912
_diffrn_measured_fraction_theta_max 0.912
_diffrn_measurement_device_type 'Bruker APEX-II CCD'
_diffrn_measurement_method '\f and \w scans'
_diffrn_radiation_monochromator graphite
_diffrn_radiation_source 'ImUs microfocus sealed tube'
_diffrn_radiation_type CuK\a
_diffrn_radiation_wavelength 1.54178
_diffrn_reflns_av_R_equivalents 0.1587
_diffrn_reflns_av_sigmaI/netI 0.2889
_diffrn_reflns_limit_h_max 6
_diffrn_reflns_limit_h_min -6
_diffrn_reflns_limit_k_max 13
_diffrn_reflns_limit_k_min -13
_diffrn_reflns_limit_l_max 18
_diffrn_reflns_limit_l_min -16
_diffrn_reflns_number 8657
_diffrn_reflns_theta_full 65.94
_diffrn_reflns_theta_max 65.94
_diffrn_reflns_theta_min 3.10
_exptl_absorpt_coefficient_mu 0.876
_exptl_absorpt_correction_T_max 0.9827
_exptl_absorpt_correction_T_min 0.9022
_exptl_absorpt_correction_type multi-scan
_exptl_absorpt_process_details 'Bruker Sadabs'
_exptl_crystal_colour yellow
_exptl_crystal_density_diffrn 1.413
_exptl_crystal_description needle
_exptl_crystal_F_000 424
_exptl_crystal_size_max 0.12
_exptl_crystal_size_mid 0.03
_exptl_crystal_size_min 0.02
_refine_diff_density_max 0.317
_refine_diff_density_min -0.297
_refine_diff_density_rms 0.078
_refine_ls_extinction_method none
_refine_ls_goodness_of_fit_ref 0.983
_refine_ls_hydrogen_treatment mixed
_refine_ls_matrix_type full
_refine_ls_number_parameters 275
_refine_ls_number_reflns 3046
_refine_ls_number_restraints 0
_refine_ls_restrained_S_all 0.983
_refine_ls_R_factor_all 0.2896
_refine_ls_R_factor_gt 0.1007
_refine_ls_shift/su_max 0.008
_refine_ls_shift/su_mean 0.001
_refine_ls_structure_factor_coef Fsqd
_refine_ls_weighting_details 'calc w=1/[\s^2^(Fo^2^)+(0.0780P)^2^+0.0000P] where P=(Fo^2^+2Fc^2^)/3'
_refine_ls_weighting_scheme calc
_refine_ls_wR_factor_gt 0.1999
_refine_ls_wR_factor_ref 0.2759
_reflns_number_gt 949
_reflns_number_total 3046
_reflns_threshold_expression >2sigma(I)
_cod_data_source_file jo301185h_si_001.cif
_cod_data_source_block clausen2_0m
_cod_original_cell_volume 957.7(8)
_cod_database_code 4027355

loop_
_symmetry_equiv_pos_as_xyz
'x, y, z'
'-x, -y, -z'

loop_
_atom_site_label
_atom_site_type_symbol
_atom_site_fract_x
_atom_site_fract_y
_atom_site_fract_z
_atom_site_U_iso_or_equiv
_atom_site_adp_type
_atom_site_occupancy
_atom_site_symmetry_multiplicity
_atom_site_calc_flag
_atom_site_refinement_flags
O1 O 0.2151(13) 0.3125(6) 1.4110(4) 0.061(2) Uani 1 1 d .
C1 C 0.0788(18) 0.2728(10) 1.4623(7) 0.050(3) Uani 1 1 d .
N1 N -0.5042(19) 0.1510(11) 1.6608(7) 0.103(4) Uani 1 1 d .
O2 O 0.3887(11) 0.5854(5) 0.9840(4) 0.0449(18) Uani 1 1 d .
N2 N 0.1159(13) 0.4833(7) 1.1687(5) 0.038(2) Uani 1 1 d .
C2 C 0.025(2) 0.3565(11) 1.5383(7) 0.075(4) Uani 1 1 d .
H2A H 0.0839 0.4373 1.5539 0.090 Uiso 1 1 calc R
O3 O 0.3492(11) 0.7514(5) 0.9544(4) 0.0481(19) Uani 1 1 d .
N3 N 0.1787(15) 0.5422(7) 1.1107(5) 0.039(2) Uani 1 1 d .
H3N H 0.302(12) 0.517(6) 1.077(5) 0.03(2) Uiso 1 1 d .
C3 C -0.115(2) 0.3258(10) 1.5942(7) 0.071(4) Uani 1 1 d .
H3A H -0.1423 0.3838 1.6501 0.085 Uiso 1 1 calc R
N4 N -0.2801(16) 0.9573(7) 1.1112(6) 0.051(2) Uani 1 1 d .
O4 O -0.2030(13) 1.0246(6) 1.0739(5) 0.072(2) Uani 1 1 d .
C4 C -0.216(2) 0.2078(11) 1.5665(7) 0.058(3) Uani 1 1 d .
N5 N 0.2989(13) 0.6813(7) 0.9951(5) 0.039(2) Uani 1 1 d .
O5 O -0.4540(13) 0.9779(6) 1.1501(5) 0.061(2) Uani 1 1 d .
C5 C -0.1653(17) 0.1245(9) 1.4874(7) 0.050(3) Uani 1 1 d .
H5A H -0.2318 0.0444 1.4686 0.060 Uiso 1 1 calc R
C6 C -0.0180(18) 0.1567(10) 1.4349(7) 0.049(3) Uani 1 1 d .
C7 C 0.0297(19) 0.0757(10) 1.3456(7) 0.062(3) Uani 1 1 d .
H7A H -0.0557 -0.0009 1.3180 0.075 Uiso 1 1 calc R
C8 C 0.1870(19) 0.1070(9) 1.3035(7) 0.058(3) Uani 1 1 d .
H8A H 0.2114 0.0533 1.2452 0.070 Uiso 1 1 calc R
C9 C 0.327(2) 0.2230(11) 1.3439(8) 0.066(3) Uani 1 1 d .
H9A H 0.4835 0.2095 1.3797 0.080 Uiso 1 1 calc R
C10 C -0.380(2) 0.1765(11) 1.6186(8) 0.074(4) Uani 1 1 d .
C11 C 0.3902(17) 0.2820(9) 1.2755(7) 0.051(3) Uani 1 1 d .
H11A H 0.4694 0.2226 1.2292 0.061 Uiso 1 1 calc R
C12 C 0.5616(19) 0.3896(11) 1.3224(8) 0.097(5) Uani 1 1 d .
H12A H 0.7109 0.3674 1.3539 0.145 Uiso 1 1 calc R
H12B H 0.4890 0.4492 1.3687 0.145 Uiso 1 1 calc R
H12C H 0.5981 0.4232 1.2756 0.145 Uiso 1 1 calc R
C13 C 0.1599(16) 0.3126(8) 1.2213(7) 0.046(3) Uani 1 1 d .
H13A H 0.0638 0.2375 1.1809 0.055 Uiso 1 1 calc R
H13B H 0.0622 0.3581 1.2664 0.055 Uiso 1 1 calc R
C14 C 0.2087(17) 0.3836(9) 1.1622(6) 0.044(3) Uani 1 1 d .
H14A H 0.3111 0.3545 1.1183 0.053 Uiso 1 1 calc R
C15 C 0.0724(16) 0.6435(8) 1.1073(6) 0.035(2) Uani 1 1 d .
C16 C 0.1265(15) 0.7142(8) 1.0572(6) 0.033(2) Uani 1 1 d .
C17 C 0.0163(16) 0.8187(8) 1.0584(6) 0.043(3) Uani 1 1 d .
H17A H 0.0602 0.8659 1.0235 0.052 Uiso 1 1 calc R
C18 C -0.1563(17) 0.8508(8) 1.1111(6) 0.042(3) Uani 1 1 d .
C19 C -0.2195(18) 0.7828(9) 1.1633(6) 0.048(3) Uani 1 1 d .
H19A H -0.3404 0.8071 1.1998 0.057 Uiso 1 1 calc R
C20 C -0.1095(16) 0.6825(8) 1.1621(6) 0.040(3) Uani 1 1 d .
H20A H -0.1534 0.6370 1.1981 0.048 Uiso 1 1 calc R

loop_
_atom_site_aniso_label
_atom_site_aniso_U_11
_atom_site_aniso_U_22
_atom_site_aniso_U_33
_atom_site_aniso_U_23
_atom_site_aniso_U_13
_atom_site_aniso_U_12
O1 0.086(6) 0.064(5) 0.032(4) 0.018(4) 0.003(4) 0.000(4)
C1 0.065(8) 0.051(8) 0.036(7) 0.017(6) 0.006(6) 0.008(6)
N1 0.091(9) 0.176(12) 0.049(7) 0.032(7) 0.045(6) 0.025(8)
O2 0.059(5) 0.034(4) 0.044(4) 0.014(3) 0.012(4) 0.013(4)
N2 0.052(6) 0.036(5) 0.023(5) 0.009(4) 0.004(4) -0.001(4)
C2 0.107(11) 0.077(9) 0.029(7) 0.008(7) -0.001(7) 0.017(8)
O3 0.058(5) 0.048(5) 0.053(5) 0.032(4) 0.018(4) 0.015(3)
N3 0.050(6) 0.041(6) 0.024(5) 0.010(4) 0.008(4) 0.008(5)
C3 0.119(11) 0.064(9) 0.031(7) 0.009(7) 0.031(7) 0.018(8)
N4 0.057(6) 0.041(6) 0.060(6) 0.017(5) 0.023(5) 0.010(5)
O4 0.100(6) 0.045(5) 0.102(6) 0.050(5) 0.052(5) 0.026(4)
C4 0.066(8) 0.084(10) 0.031(7) 0.028(7) 0.007(6) 0.034(7)
N5 0.046(6) 0.038(6) 0.032(5) 0.012(4) 0.008(4) 0.006(5)
O5 0.073(5) 0.059(5) 0.062(5) 0.024(4) 0.034(4) 0.027(4)
C5 0.051(7) 0.058(8) 0.045(7) 0.020(6) 0.010(6) 0.018(6)
C6 0.055(7) 0.053(8) 0.040(7) 0.017(6) 0.012(6) 0.013(6)
C7 0.082(9) 0.064(8) 0.050(8) 0.029(7) 0.017(7) 0.009(7)
C8 0.088(9) 0.053(8) 0.054(7) 0.037(6) 0.028(7) 0.013(7)
C9 0.067(8) 0.075(10) 0.072(9) 0.044(8) 0.015(7) 0.013(7)
C10 0.074(10) 0.111(11) 0.033(7) 0.018(7) 0.012(7) 0.032(8)
C11 0.045(7) 0.057(8) 0.062(8) 0.035(6) 0.007(6) -0.003(6)
C12 0.068(9) 0.141(13) 0.085(10) 0.065(9) -0.024(8) -0.015(8)
C13 0.055(7) 0.033(6) 0.053(7) 0.015(5) 0.016(6) -0.004(5)
C14 0.053(7) 0.048(7) 0.034(6) 0.015(6) 0.008(5) -0.005(6)
C15 0.037(6) 0.035(7) 0.025(6) 0.001(5) 0.005(5) 0.007(5)
C16 0.036(6) 0.036(6) 0.026(6) 0.002(5) 0.014(5) 0.004(5)
C17 0.053(7) 0.040(7) 0.038(6) 0.010(5) 0.015(5) 0.001(6)
C18 0.055(7) 0.039(7) 0.039(6) 0.017(5) 0.015(5) 0.013(6)
C19 0.058(7) 0.049(8) 0.035(7) 0.007(6) 0.021(5) 0.017(6)
C20 0.050(7) 0.039(7) 0.030(6) 0.011(5) 0.006(5) -0.003(5)

loop_
_atom_type_symbol
_atom_type_description
_atom_type_scat_dispersion_real
_atom_type_scat_dispersion_imag
_atom_type_scat_source
C C 0.0181 0.0091 'International Tables Vol C Tables 4.2.6.8 and 6.1.1.4'
H H 0.0000 0.0000 'International Tables Vol C Tables 4.2.6.8 and 6.1.1.4'
N N 0.0311 0.0180 'International Tables Vol C Tables 4.2.6.8 and 6.1.1.4'
O O 0.0492 0.0322 'International Tables Vol C Tables 4.2.6.8 and 6.1.1.4'

loop_
_geom_angle_atom_site_label_1
_geom_angle_atom_site_label_2
_geom_angle_atom_site_label_3
_geom_angle
C1 O1 C9 117.4(8)
O1 C1 C2 116.4(11)
O1 C1 C6 123.0(10)
C2 C1 C6 120.4(11)
C14 N2 N3 116.1(8)
C3 C2 C1 120.9(12)
C3 C2 H2A 119.5
C1 C2 H2A 119.5
N2 N3 C15 120.0(8)
N2 N3 H3N 121(4)
C15 N3 H3N 119(4)
C2 C3 C4 118.9(10)
C2 C3 H3A 120.5
C4 C3 H3A 120.5
O4 N4 O5 122.8(8)
O4 N4 C18 118.9(8)
O5 N4 C18 118.3(8)
C3 C4 C5 119.4(11)
C3 C4 C10 119.9(10)
C5 C4 C10 120.7(12)
O2 N5 O3 122.3(8)
O2 N5 C16 118.9(8)
O3 N5 C16 118.8(7)
C4 C5 C6 120.4(11)
C4 C5 H5A 119.8
C6 C5 H5A 119.8
C1 C6 C5 119.8(10)
C1 C6 C7 116.1(10)
C5 C6 C7 123.9(11)
C8 C7 C6 121.2(11)
C8 C7 H7A 119.4
C6 C7 H7A 119.4
C7 C8 C9 121.5(11)
C7 C8 H8A 119.2
C9 C8 H8A 119.2
O1 C9 C8 113.6(9)
O1 C9 C11 106.2(9)
C8 C9 C11 117.1(10)
O1 C9 H9A 106.5
C8 C9 H9A 106.5
C11 C9 H9A 106.5
N1 C10 C4 178.4(13)
C9 C11 C12 112.7(10)
C9 C11 C13 110.0(8)
C12 C11 C13 110.7(8)
C9 C11 H11A 107.7
C12 C11 H11A 107.7
C13 C11 H11A 107.7
C11 C12 H12A 109.5
C11 C12 H12B 109.5
H12A C12 H12B 109.5
C11 C12 H12C 109.5
H12A C12 H12C 109.5
H12B C12 H12C 109.5
C14 C13 C11 113.0(7)
C14 C13 H13A 109.0
C11 C13 H13A 109.0
C14 C13 H13B 109.0
C11 C13 H13B 109.0
H13A C13 H13B 107.8
N2 C14 C13 121.7(9)
N2 C14 H14A 119.2
C13 C14 H14A 119.2
C16 C15 N3 126.2(9)
C16 C15 C20 116.1(9)
N3 C15 C20 117.7(9)
C15 C16 C17 123.6(9)
C15 C16 N5 121.5(8)
C17 C16 N5 114.8(8)
C18 C17 C16 117.6(9)
C18 C17 H17A 121.2
C16 C17 H17A 121.2
C17 C18 C19 121.4(9)
C17 C18 N4 118.8(9)
C19 C18 N4 119.7(9)
C20 C19 C18 120.2(9)
C20 C19 H19A 119.9
C18 C19 H19A 119.9
C19 C20 C15 121.0(9)
C19 C20 H20A 119.5
C15 C20 H20A 119.5

loop_
_geom_bond_atom_site_label_1
_geom_bond_atom_site_label_2
_geom_bond_distance
O1 C1 1.374(11)
O1 C9 1.459(12)
C1 C2 1.351(13)
C1 C6 1.377(12)
N1 C10 1.137(13)
O2 N5 1.226(8)
N2 C14 1.284(10)
N2 N3 1.387(9)
C2 C3 1.393(13)
C2 H2A 0.9500
O3 N5 1.250(8)
N3 C15 1.365(10)
N3 H3N 0.94(7)
C3 C4 1.404(14)
C3 H3A 0.9500
N4 O4 1.240(9)
N4 O5 1.227(8)
N4 C18 1.454(11)
C4 C5 1.373(12)
C4 C10 1.447(14)
N5 C16 1.455(10)
C5 C6 1.388(12)
C5 H5A 0.9500
C6 C7 1.471(12)
C7 C8 1.305(12)
C7 H7A 0.9500
C8 C9 1.464(13)
C8 H8A 0.9500
C9 C11 1.530(12)
C9 H9A 1.0000
C11 C12 1.485(13)
C11 C13 1.531(12)
C11 H11A 1.0000
C12 H12A 0.9800
C12 H12B 0.9800
C12 H12C 0.9800
C13 C14 1.483(11)
C13 H13A 0.9900
C13 H13B 0.9900
C14 H14A 0.9500
C15 C16 1.376(11)
C15 C20 1.432(11)
C16 C17 1.393(11)
C17 C18 1.359(11)
C17 H17A 0.9500
C18 C19 1.394(11)
C19 C20 1.348(11)
C19 H19A 0.9500
C20 H20A 0.9500

loop_
_geom_hbond_atom_site_label_D
_geom_hbond_atom_site_label_H
_geom_hbond_atom_site_label_A
_geom_hbond_distance_DH
_geom_hbond_distance_HA
_geom_hbond_distance_DA
_geom_hbond_angle_DHA
N3 H3N O2 0.94(7) 1.98(7) 2.635(10) 125(6)
